data_1535661
loop_
_publ_author_name
'Bukvetskii, B.V.'
'Gerasimenko, A.V.'
'Davidovich, R.L.'

_publ_section_title
;
 Crystal structures of ammonium fluorozirkonates NH4ZrF5*0.75H2O and
 (NH4)2ZrF6
;
_journal_name_full
;
Koordinatsionnaya Khimiya (= Coordination Chemistry (USSR))
;
_journal_page_first 35
_journal_page_last 43
_journal_volume 17
_journal_year 1991
_chemical_formula_sum 'F5 H5.5 N O0.75 Zr'
_chemical_name_systematic 'N H4 Zr F5 (H2 O)0.75'
_space_group_IT_number 9
_symmetry_space_group_name_Hall 'B -2b'
_symmetry_space_group_name_H-M 'B 1 1 b'
_cell_angle_alpha 90
_cell_angle_beta 90
_cell_angle_gamma 118.76
_cell_formula_units_Z 16
_cell_length_a 23.013
_cell_length_b 15.158
_cell_length_c 6.721
_cell_volume 2055.283
_citation_journal_id_ASTM KOKHDC
_cod_data_source_file Bukvetskii_KOKHDC_1991_1090.cif
_cod_data_source_block H5.5F5N1O0.75Zr1
_cod_original_sg_symbol_Hall 'C -2yc (-x,z,y)'
_cod_original_formula_sum 'H5.5 F5 N1 O0.75 Zr1'
_cod_database_code 1535661

loop_
_symmetry_equiv_pos_as_xyz
x,y,z
x,y+1/2,-z
x+1/2,y,z+1/2
x+1/2,y+1/2,-z+1/2

loop_
_atom_site_label
_atom_site_type_symbol
_atom_site_fract_x
_atom_site_fract_y
_atom_site_fract_z
_atom_site_occupancy
_atom_site_U_iso_or_equiv
F13 F-1 0.5222 0.5361 -0.2436 1 0.0
F17 F-1 0.3356 0.3385 -0.0419 1 0.0
F15 F-1 0.2983 0.1885 -0.3472 1 0.0
F6 F-1 0.415 0.521 -0.0381 1 0.0
F18 F-1 0.5213 0.3862 0.4562 1 0.0
H18 H+1 0.695 0.903 -0.184 1 0.0
Zr2 Zr+4 0.15355 0.2373 0.05054 1 0.0
H17 H+1 0.743 0.982 -0.202 1 0.0
N3 N-3 0.4092 0.1953 0.479 1 0.0
F2 F-1 0.6396 0.7189 0.1539 1 0.0
H21 H+1 0.29 0.003 -0.121 1 0.0
O3 O-2 0.3261 0.0624 -0.1431 1 0.0
Zr4 Zr+4 0.44212 0.41486 -0.0457 1 0.0
H20 H+1 0.655 0.916 0.409 1 0.0
F20 F-1 0.2073 0.0437 -0.0684 1 0.0
H5 H+1 0.506 0.269 -0.01 1 0.0
F11 F-1 0.3115 0.1317 0.2047 1 0.0
N1 N-3 0.6464 0.0056 -0.0425 1 0.0
Zr3 Zr+4 0.28972 0.17755 -0.0524 1 0.0
H14 H+1 0.789 0.809 -0.021 1 0.0
F1 F-1 0.5196 0.5268 0.1522 1 0.0
F4 F-1 0.5162 0.3845 -0.0512 1 0.0
F8 F-1 0.6063 0.5782 0.4677 1 0.0
H13 H+1 0.833 0.909 0.049 1 0.0
H12 H+1 0.457 0.251 0.499 1 0.0
Zr1 Zr+4 0 0 0.04525 1 0.0
F16 F-1 0.2142 0.2194 -0.1647 1 0.0
H10 H+1 0.389 0.199 0.61 1 0.0
H19 H+1 0.589 0.862 0.476 1 0.0
F19 F-1 0.421 0.5262 0.4422 1 0.0
H1 H+1 0.646 0.608 0.003 1 0.0
H22 H+1 0.351 0.053 -0.033 1 0.0
H9 H+1 0.392 0.18 0.351 1 0.0
F7 F-1 0.2326 0.2021 0.1742 1 0.0
F3 F-1 0.5431 0.6647 0.4341 1 0.0
F10 F-1 0.1273 0.2781 -0.2094 1 0.0
H15 H+1 0.782 0.879 -0.05 1 0.0
H6 H+1 0.519 0.239 0.161 1 0.0
O2 O-2 0.6183 0.8537 0.3544 1 0.0
O1 O-2 0.7196 0.957 -0.1098 1 0.0
H11 H+1 0.416 0.139 0.527 1 0.0
H16 H+1 0.271 0.333 0.382 1 0.0
N4 N-3 0.7929 0.8609 0.0186 1 0.0
H8 H+1 0.564 0.214 -0.058 1 0.0
H2 H+1 0.607 0.511 -0.078 1 0.0
N2 N-3 0.5271 0.218 0.0234 1 0.0
H7 H+1 0.473 0.162 0.025 1 0.0
F12 F-1 0.4255 0.3829 0.6486 1 0.0
F14 F-1 0.3969 0.2542 -0.0509 1 0.0
F9 F-1 0.7327 0.8708 0.3958 1 0.0
H4 H+1 0.674 0.537 0.034 1 0.0
H3 H+1 0.66 0.578 0.16 1 0.0
F5 F-1 0.4282 0.3806 0.2574 1 0.0
